data_4341365
loop_
_publ_author_name
'Yoo, Hyojong'
'Berry, Donald H.'

_publ_section_title
;
 Synthesis of Tridentate 2,6-Bis(imino)pyridyl Ruthenium(II) Complexes
 with N-Heterocyclic Carbene Ligands: Activation of Imidazolium Salts.
;
_journal_issue 21
_journal_name_full 'Inorganic chemistry'
_journal_page_first 11447
_journal_page_last 11456
_journal_paper_doi 10.1021/ic501248c
_journal_volume 53
_journal_year 2014
_chemical_formula_sum 'C38 H46 Cl N5 Ru'
_chemical_formula_weight 709.32
_space_group_IT_number 2
_symmetry_cell_setting triclinic
_symmetry_Int_Tables_number 2
_symmetry_space_group_name_Hall '-P 1'
_symmetry_space_group_name_H-M 'P -1'
_atom_sites_solution_hydrogens geom
_atom_sites_solution_primary direct
_audit_creation_method SHELXL-97
_cell_angle_alpha 67.466(4)
_cell_angle_beta 87.847(5)
_cell_angle_gamma 77.184(4)
_cell_formula_units_Z 2
_cell_length_a 8.0362(5)
_cell_length_b 13.8659(5)
_cell_length_c 17.5403(9)
_cell_measurement_temperature 143(1)
_cell_volume 1757.86(17)
_computing_data_collection 'CrystalClear (Rigaku, 1999)'
_computing_data_reduction 'CrystalClear (Rigaku, 1999)'
_computing_structure_refinement 'SHELXL-97 (Sheldrick, 1997)'
_computing_structure_solution 'SIR97 (Altomare, 1999)'
_diffrn_ambient_temperature 143(1)
_diffrn_measured_fraction_theta_full 0.955
_diffrn_measured_fraction_theta_max 0.955
_diffrn_measurement_device 'CCD Area Detector'
_diffrn_measurement_device_type 'Rigaku Mercury'
_diffrn_measurement_method 'phi and omega rotations'
_diffrn_radiation_monochromator graphite
_diffrn_radiation_source 'rotating anode'
_diffrn_radiation_type MoK\a
_diffrn_radiation_wavelength 0.71069
_diffrn_reflns_av_R_equivalents 0.0270
_diffrn_reflns_av_sigmaI/netI 0.0445
_diffrn_reflns_limit_h_max 10
_diffrn_reflns_limit_h_min -8
_diffrn_reflns_limit_k_max 17
_diffrn_reflns_limit_k_min -17
_diffrn_reflns_limit_l_max 22
_diffrn_reflns_limit_l_min -22
_diffrn_reflns_number 16849
_diffrn_reflns_theta_full 27.48
_diffrn_reflns_theta_max 27.48
_diffrn_reflns_theta_min 2.60
_exptl_absorpt_coefficient_mu 0.555
_exptl_absorpt_correction_T_max 1.0000
_exptl_absorpt_correction_T_min 0.7065
_exptl_absorpt_correction_type multi-scan
_exptl_crystal_density_diffrn 1.340
_exptl_crystal_density_method 'not measured'
_exptl_crystal_description needle
_exptl_crystal_F_000 740
_exptl_crystal_size_max 0.22
_exptl_crystal_size_mid 0.08
_exptl_crystal_size_min 0.05
_refine_diff_density_max 1.702
_refine_diff_density_min -0.537
_refine_diff_density_rms 0.081
_refine_ls_extinction_method none
_refine_ls_goodness_of_fit_ref 1.077
_refine_ls_hydrogen_treatment mixed
_refine_ls_matrix_type full
_refine_ls_number_parameters 421
_refine_ls_number_reflns 7704
_refine_ls_number_restraints 0
_refine_ls_restrained_S_all 1.077
_refine_ls_R_factor_all 0.0479
_refine_ls_R_factor_gt 0.0392
_refine_ls_shift/su_max 0.004
_refine_ls_shift/su_mean 0.000
_refine_ls_structure_factor_coef Fsqd
_refine_ls_weighting_details 'calc w=1/[\s^2^(Fo^2^)+(0.0449P)^2^+0.9501P] where P=(Fo^2^+2Fc^2^)/3'
_refine_ls_weighting_scheme calc
_refine_ls_wR_factor_gt 0.0908
_refine_ls_wR_factor_ref 0.0976
_reflns_number_gt 6648
_reflns_number_total 7704
_reflns_threshold_expression >2sigma(I)
_cod_data_source_file ic501248c_si_002.cif
_cod_data_source_block shelxl
_cod_depositor_comments
;
The following automatic conversions were performed:
'_atom_site_symetry_multiplicity' tag replaced with
'_atom_site_symmetry_multiplicity'.

Automatic conversion script
Id: cif_correct_tags 1440 2010-10-19 06:21:57Z saulius 

 Adding full bibliography for 4341363--4341365.cif.
;
_cod_original_cell_volume 1757.86(16)
_cod_original_sg_symbol_H-M 'P -1       '
_cod_database_code 4341365

loop_
_symmetry_equiv_pos_as_xyz
'x, y, z'
'-x, -y, -z'

loop_
_atom_site_label
_atom_site_type_symbol
_atom_site_fract_x
_atom_site_fract_y
_atom_site_fract_z
_atom_site_U_iso_or_equiv
_atom_site_adp_type
_atom_site_occupancy
_atom_site_symmetry_multiplicity
_atom_site_calc_flag
_atom_site_refinement_flags
Ru1 Ru 0.38952(2) 0.287653(15) 0.275157(11) 0.02086(8) Uani 1 1 d .
Cl1 Cl 0.19401(8) 0.26656(5) 0.39793(4) 0.02888(15) Uani 1 1 d .
N1 N 0.3476(3) 0.14917(16) 0.26653(12) 0.0214(4) Uani 1 1 d .
N2 N 0.5507(2) 0.17495(16) 0.36061(12) 0.0203(4) Uani 1 1 d .
N3 N 0.5176(3) 0.37457(16) 0.31555(12) 0.0216(4) Uani 1 1 d .
N4 N 0.2526(3) 0.44248(18) 0.09458(13) 0.0322(5) Uani 1 1 d .
N5 N 0.1128(3) 0.49998(17) 0.18054(14) 0.0299(5) Uani 1 1 d .
C1 C 0.4345(3) 0.05896(19) 0.32182(15) 0.0239(5) Uani 1 1 d .
C2 C 0.5515(3) 0.07044(19) 0.37800(15) 0.0232(5) Uani 1 1 d .
C3 C 0.6601(3) -0.0104(2) 0.44138(15) 0.0275(6) Uani 1 1 d .
H3 H 0.6606 -0.0820 0.4536 0.037 Uiso 1 1 calc R
C4 C 0.7671(3) 0.0166(2) 0.48594(16) 0.0294(6) Uani 1 1 d .
H4 H 0.8405 -0.0370 0.5282 0.039 Uiso 1 1 calc R
C5 C 0.7654(3) 0.1235(2) 0.46785(16) 0.0284(6) Uani 1 1 d .
H5 H 0.8383 0.1419 0.4973 0.038 Uiso 1 1 calc R
C6 C 0.6535(3) 0.2026(2) 0.40524(15) 0.0238(5) Uani 1 1 d .
C7 C 0.6314(3) 0.3180(2) 0.37730(15) 0.0237(5) Uani 1 1 d .
C8 C 0.2484(3) 0.14470(18) 0.20114(15) 0.0223(5) Uani 1 1 d .
C9 C 0.0702(3) 0.1663(2) 0.20212(16) 0.0262(5) Uani 1 1 d .
C10 C -0.0228(4) 0.1672(2) 0.13618(17) 0.0302(6) Uani 1 1 d .
H10 H -0.1414 0.1822 0.1365 0.040 Uiso 1 1 calc R
C11 C 0.0553(4) 0.1465(2) 0.06909(16) 0.0278(6) Uani 1 1 d .
C12 C 0.2330(4) 0.1240(2) 0.07172(16) 0.0305(6) Uani 1 1 d .
H12 H 0.2883 0.1095 0.0285 0.041 Uiso 1 1 calc R
C13 C 0.3333(3) 0.1223(2) 0.13632(16) 0.0262(5) Uani 1 1 d .
C14 C -0.0220(4) 0.1844(3) 0.27327(18) 0.0371(7) Uani 1 1 d .
H14A H 0.0094 0.1209 0.3226 0.056 Uiso 1 1 calc R
H14B H -0.1431 0.2006 0.2617 0.056 Uiso 1 1 calc R
H14C H 0.0087 0.2432 0.2810 0.056 Uiso 1 1 calc R
C15 C -0.0490(4) 0.1441(3) 0.00162(19) 0.0425(7) Uani 1 1 d .
H15A H 0.0216 0.1429 -0.0435 0.064 Uiso 1 1 calc R
H15B H -0.1408 0.2067 -0.0171 0.064 Uiso 1 1 calc R
H15C H -0.0951 0.0812 0.0221 0.064 Uiso 1 1 calc R
C16 C 0.5247(4) 0.0981(2) 0.13415(18) 0.0356(6) Uani 1 1 d .
H16A H 0.5700 0.1383 0.1590 0.053 Uiso 1 1 calc R
H16B H 0.5566 0.1177 0.0778 0.053 Uiso 1 1 calc R
H16C H 0.5697 0.0230 0.1642 0.053 Uiso 1 1 calc R
C17 C 0.4264(4) -0.0507(2) 0.32822(17) 0.0305(6) Uani 1 1 d .
H17A H 0.3309 -0.0455 0.2945 0.046 Uiso 1 1 calc R
H17B H 0.4131 -0.0944 0.3847 0.046 Uiso 1 1 calc R
H17C H 0.5301 -0.0824 0.3095 0.046 Uiso 1 1 calc R
C18 C 0.7390(4) 0.3634(2) 0.41706(17) 0.0316(6) Uani 1 1 d .
H18A H 0.7117 0.4401 0.3906 0.047 Uiso 1 1 calc R
H18B H 0.8576 0.3364 0.4114 0.047 Uiso 1 1 calc R
H18C H 0.7165 0.3426 0.4746 0.047 Uiso 1 1 calc R
C19 C 0.4922(3) 0.49027(19) 0.27927(15) 0.0235(5) Uani 1 1 d .
C20 C 0.3911(3) 0.5533(2) 0.31777(17) 0.0291(6) Uani 1 1 d .
C21 C 0.3556(4) 0.6642(2) 0.27578(19) 0.0355(7) Uani 1 1 d .
H21 H 0.2879 0.7071 0.3001 0.047 Uiso 1 1 calc R
C22 C 0.4175(4) 0.7127(2) 0.19922(19) 0.0362(7) Uani 1 1 d .
C23 C 0.5229(4) 0.6479(2) 0.16516(17) 0.0340(6) Uani 1 1 d .
H23 H 0.5683 0.6799 0.1145 0.045 Uiso 1 1 calc R
C24 C 0.5634(3) 0.5368(2) 0.20400(16) 0.0279(6) Uani 1 1 d .
C25 C 0.3224(4) 0.5040(2) 0.40247(18) 0.0370(7) Uani 1 1 d .
H25A H 0.4081 0.4897 0.4444 0.055 Uiso 1 1 calc R
H25B H 0.2932 0.4382 0.4080 0.055 Uiso 1 1 calc R
H25C H 0.2225 0.5528 0.4085 0.055 Uiso 1 1 calc R
C26 C 0.3748(5) 0.8338(2) 0.1546(2) 0.0495(8) Uani 1 1 d .
H26A H 0.2550 0.8611 0.1576 0.074 Uiso 1 1 calc R
H26B H 0.4025 0.8524 0.0978 0.074 Uiso 1 1 calc R
H26C H 0.4398 0.8645 0.1804 0.074 Uiso 1 1 calc R
C27 C 0.6821(4) 0.4693(2) 0.16613(17) 0.0339(6) Uani 1 1 d .
H27A H 0.6167 0.4399 0.1394 0.051 Uiso 1 1 calc R
H27B H 0.7579 0.4121 0.2086 0.051 Uiso 1 1 calc R
H27C H 0.7477 0.5128 0.1262 0.051 Uiso 1 1 calc R
C28 C 0.2357(3) 0.41484(19) 0.17859(15) 0.0244(5) Uani 1 1 d .
C29 C 0.1467(4) 0.5399(2) 0.04862(19) 0.0397(7) Uani 1 1 d .
H29 H 0.1372 0.5737 -0.0087 0.053 Uiso 1 1 calc R
C30 C 0.0611(4) 0.5758(2) 0.10201(19) 0.0404(7) Uani 1 1 d .
H30 H -0.0190 0.6403 0.0891 0.054 Uiso 1 1 calc R
C31 C 0.3619(4) 0.3782(2) 0.05514(18) 0.0401(7) Uani 1 1 d .
H31A H 0.2926 0.3501 0.0291 0.060 Uiso 1 1 calc R
H31B H 0.4395 0.3200 0.0961 0.060 Uiso 1 1 calc R
H31C H 0.4256 0.4220 0.0143 0.060 Uiso 1 1 calc R
C32 C 0.0414(4) 0.5134(2) 0.25407(18) 0.0364(7) Uani 1 1 d .
H32A H 0.0923 0.4524 0.3022 0.055 Uiso 1 1 calc R
H32B H -0.0799 0.5198 0.2517 0.055 Uiso 1 1 calc R
H32C H 0.0645 0.5770 0.2569 0.055 Uiso 1 1 calc R
C33 C 0.7930(5) 0.7186(3) 0.3103(3) 0.0593(10) Uani 1 1 d .
H33 H 0.7372 0.6664 0.3108 0.079 Uiso 1 1 calc R
C34 C 0.8254(5) 0.7914(3) 0.2379(2) 0.0586(10) Uani 1 1 d .
H34 H 0.7931 0.7886 0.1886 0.078 Uiso 1 1 calc R
C35 C 0.9051(5) 0.8691(3) 0.2362(3) 0.0667(12) Uani 1 1 d .
H35 H 0.9271 0.9192 0.1859 0.089 Uiso 1 1 calc R
C36 C 0.9530(5) 0.8735(3) 0.3091(4) 0.0702(13) Uani 1 1 d .
H36 H 1.0056 0.9271 0.3086 0.093 Uiso 1 1 calc R
C37 C 0.9217(5) 0.7971(4) 0.3830(3) 0.0655(12) Uani 1 1 d .
H37 H 0.9557 0.7978 0.4329 0.087 Uiso 1 1 calc R
C38 C 0.8415(5) 0.7212(3) 0.3825(2) 0.0625(11) Uani 1 1 d .
H38 H 0.8193 0.6703 0.4323 0.083 Uiso 1 1 calc R
H1 H 0.507(3) 0.291(2) 0.2071(15) 0.020(6) Uiso 1 1 d .

loop_
_atom_site_aniso_label
_atom_site_aniso_U_11
_atom_site_aniso_U_22
_atom_site_aniso_U_33
_atom_site_aniso_U_23
_atom_site_aniso_U_13
_atom_site_aniso_U_12
Ru1 0.02052(12) 0.01875(11) 0.02316(12) -0.00868(9) -0.00205(8) -0.00247(8)
Cl1 0.0272(3) 0.0281(3) 0.0303(3) -0.0118(3) 0.0046(2) -0.0035(2)
N1 0.0185(10) 0.0222(10) 0.0255(10) -0.0115(9) 0.0013(8) -0.0044(8)
N2 0.0172(10) 0.0229(10) 0.0206(10) -0.0100(9) 0.0020(8) -0.0013(8)
N3 0.0201(11) 0.0229(10) 0.0246(10) -0.0127(9) 0.0011(8) -0.0040(8)
N4 0.0391(14) 0.0249(11) 0.0281(11) -0.0050(10) -0.0071(10) -0.0065(10)
N5 0.0258(12) 0.0194(10) 0.0385(12) -0.0059(10) -0.0062(10) -0.0015(9)
C1 0.0235(13) 0.0217(12) 0.0256(12) -0.0098(11) 0.0050(10) -0.0024(10)
C2 0.0216(13) 0.0223(12) 0.0254(12) -0.0098(10) 0.0036(10) -0.0034(10)
C3 0.0269(14) 0.0217(12) 0.0276(13) -0.0062(11) 0.0022(10) 0.0010(10)
C4 0.0230(14) 0.0307(14) 0.0267(13) -0.0077(11) -0.0023(10) 0.0039(11)
C5 0.0224(13) 0.0368(15) 0.0258(13) -0.0134(12) -0.0020(10) -0.0031(11)
C6 0.0189(12) 0.0289(13) 0.0236(12) -0.0113(11) 0.0015(9) -0.0031(10)
C7 0.0188(12) 0.0302(13) 0.0246(12) -0.0137(11) 0.0026(10) -0.0046(10)
C8 0.0262(13) 0.0167(11) 0.0243(12) -0.0066(10) -0.0003(10) -0.0075(10)
C9 0.0255(14) 0.0237(13) 0.0301(13) -0.0105(11) -0.0002(10) -0.0061(10)
C10 0.0258(14) 0.0301(14) 0.0365(14) -0.0135(12) -0.0036(11) -0.0078(11)
C11 0.0380(16) 0.0207(12) 0.0285(13) -0.0102(11) 0.0022(11) -0.0128(11)
C12 0.0412(17) 0.0286(14) 0.0265(13) -0.0143(12) 0.0048(11) -0.0109(12)
C13 0.0292(14) 0.0207(12) 0.0305(13) -0.0110(11) 0.0032(11) -0.0078(10)
C14 0.0225(14) 0.0519(18) 0.0424(16) -0.0256(15) 0.0039(12) -0.0062(13)
C15 0.053(2) 0.0427(17) 0.0367(16) -0.0162(14) -0.0098(14) -0.0167(15)
C16 0.0313(16) 0.0397(16) 0.0397(16) -0.0207(14) 0.0063(12) -0.0064(12)
C17 0.0359(16) 0.0221(13) 0.0327(14) -0.0112(12) 0.0009(12) -0.0038(11)
C18 0.0272(15) 0.0365(15) 0.0346(14) -0.0186(13) -0.0052(11) -0.0039(12)
C19 0.0225(13) 0.0218(12) 0.0282(12) -0.0118(11) -0.0039(10) -0.0043(10)
C20 0.0240(14) 0.0317(14) 0.0389(15) -0.0217(13) -0.0038(11) -0.0048(11)
C21 0.0331(16) 0.0282(14) 0.0530(18) -0.0256(14) -0.0055(13) -0.0030(12)
C22 0.0377(17) 0.0249(14) 0.0471(17) -0.0137(13) -0.0129(13) -0.0074(12)
C23 0.0418(17) 0.0299(14) 0.0330(14) -0.0112(12) -0.0048(12) -0.0140(12)
C24 0.0289(14) 0.0281(13) 0.0296(13) -0.0121(11) -0.0036(11) -0.0095(11)
C25 0.0396(17) 0.0390(16) 0.0396(16) -0.0261(14) 0.0035(13) -0.0033(13)
C26 0.058(2) 0.0265(15) 0.062(2) -0.0152(16) -0.0129(17) -0.0067(14)
C27 0.0402(17) 0.0334(15) 0.0333(14) -0.0144(13) 0.0090(12) -0.0172(13)
C28 0.0267(14) 0.0206(12) 0.0276(12) -0.0092(11) -0.0047(10) -0.0077(10)
C29 0.0431(18) 0.0284(15) 0.0353(15) 0.0018(13) -0.0119(13) -0.0068(13)
C30 0.0373(17) 0.0229(14) 0.0472(18) 0.0006(13) -0.0103(14) -0.0032(12)
C31 0.055(2) 0.0360(16) 0.0283(14) -0.0119(13) -0.0019(13) -0.0090(14)
C32 0.0327(16) 0.0279(14) 0.0465(17) -0.0156(13) -0.0057(13) 0.0012(12)
C33 0.056(2) 0.047(2) 0.083(3) -0.038(2) 0.011(2) -0.0066(17)
C34 0.050(2) 0.073(3) 0.056(2) -0.040(2) -0.0041(17) 0.007(2)
C35 0.058(3) 0.054(2) 0.063(2) -0.008(2) 0.016(2) 0.009(2)
C36 0.038(2) 0.060(3) 0.134(4) -0.061(3) 0.009(2) -0.0108(18)
C37 0.043(2) 0.093(3) 0.067(3) -0.051(3) -0.0102(19) 0.011(2)
C38 0.056(2) 0.060(2) 0.054(2) -0.015(2) 0.0113(18) 0.0085(19)

loop_
_atom_type_symbol
_atom_type_description
_atom_type_scat_dispersion_real
_atom_type_scat_dispersion_imag
_atom_type_scat_source
C C 0.0033 0.0016 'International Tables Vol C Tables 4.2.6.8 and 6.1.1.4'
H H 0.0000 0.0000 'International Tables Vol C Tables 4.2.6.8 and 6.1.1.4'
N N 0.0061 0.0033 'International Tables Vol C Tables 4.2.6.8 and 6.1.1.4'
Cl Cl 0.1484 0.1585 'International Tables Vol C Tables 4.2.6.8 and 6.1.1.4'
Ru Ru -1.2594 0.8363 'International Tables Vol C Tables 4.2.6.8 and 6.1.1.4'

loop_
_geom_angle_atom_site_label_1
_geom_angle_atom_site_label_2
_geom_angle_atom_site_label_3
_geom_angle
H1 Ru1 N2 94.1(10)
H1 Ru1 N3 92.3(10)
N2 Ru1 N3 77.68(8)
H1 Ru1 N1 85.1(10)
N2 Ru1 N1 77.75(8)
N3 Ru1 N1 155.03(8)
H1 Ru1 C28 81.8(10)
N2 Ru1 C28 174.69(9)
N3 Ru1 C28 98.97(9)
N1 Ru1 C28 105.20(9)
H1 Ru1 Cl1 175.5(10)
N2 Ru1 Cl1 82.38(6)
N3 Ru1 Cl1 89.72(6)
N1 Ru1 Cl1 91.39(6)
C28 Ru1 Cl1 101.83(7)
C1 N1 C8 118.6(2)
C1 N1 Ru1 115.05(16)
C8 N1 Ru1 125.95(15)
C2 N2 C6 121.1(2)
C2 N2 Ru1 119.54(16)
C6 N2 Ru1 119.26(16)
C7 N3 C19 119.8(2)
C7 N3 Ru1 115.76(16)
C19 N3 Ru1 124.46(15)
C29 N4 C28 112.2(2)
C29 N4 C31 121.5(2)
C28 N4 C31 126.3(2)
C28 N5 C30 111.8(2)
C28 N5 C32 126.2(2)
C30 N5 C32 121.9(2)
N1 C1 C2 115.4(2)
N1 C1 C17 125.0(2)
C2 C1 C17 119.5(2)
N2 C2 C3 120.1(2)
N2 C2 C1 112.0(2)
C3 C2 C1 127.9(2)
C4 C3 C2 119.4(2)
C3 C4 C5 120.2(2)
C4 C5 C6 119.2(2)
N2 C6 C5 120.0(2)
N2 C6 C7 112.2(2)
C5 C6 C7 127.8(2)
N3 C7 C6 115.0(2)
N3 C7 C18 125.3(2)
C6 C7 C18 119.7(2)
C9 C8 C13 121.2(2)
C9 C8 N1 119.6(2)
C13 C8 N1 119.2(2)
C10 C9 C8 118.5(2)
C10 C9 C14 119.7(2)
C8 C9 C14 121.8(2)
C9 C10 C11 122.8(3)
C12 C11 C10 116.4(2)
C12 C11 C15 122.7(2)
C10 C11 C15 120.9(3)
C11 C12 C13 123.3(2)
C12 C13 C8 117.8(2)
C12 C13 C16 120.0(2)
C8 C13 C16 122.2(2)
C24 C19 C20 121.3(2)
C24 C19 N3 118.4(2)
C20 C19 N3 120.2(2)
C21 C20 C19 117.8(3)
C21 C20 C25 120.3(2)
C19 C20 C25 122.0(2)
C22 C21 C20 122.3(3)
C21 C22 C23 118.1(3)
C21 C22 C26 121.0(3)
C23 C22 C26 120.9(3)
C22 C23 C24 122.4(3)
C23 C24 C19 118.0(2)
C23 C24 C27 120.8(3)
C19 C24 C27 121.2(2)
N5 C28 N4 101.8(2)
N5 C28 Ru1 130.05(18)
N4 C28 Ru1 127.50(19)
C30 C29 N4 106.7(3)
C29 C30 N5 107.5(2)
C34 C33 C38 120.2(4)
C33 C34 C35 120.6(4)
C34 C35 C36 119.8(4)
C35 C36 C37 119.0(4)
C38 C37 C36 119.6(4)
C37 C38 C33 120.8(4)

loop_
_geom_bond_atom_site_label_1
_geom_bond_atom_site_label_2
_geom_bond_distance
Ru1 H1 1.49(2)
Ru1 N2 1.954(2)
Ru1 N3 2.067(2)
Ru1 N1 2.083(2)
Ru1 C28 2.100(2)
Ru1 Cl1 2.5804(7)
N1 C1 1.314(3)
N1 C8 1.449(3)
N2 C2 1.360(3)
N2 C6 1.364(3)
N3 C7 1.315(3)
N3 C19 1.450(3)
N4 C29 1.380(4)
N4 C28 1.383(3)
N4 C31 1.458(4)
N5 C28 1.372(3)
N5 C30 1.384(4)
N5 C32 1.452(4)
C1 C2 1.461(4)
C1 C17 1.497(3)
C2 C3 1.392(3)
C3 C4 1.381(4)
C4 C5 1.389(4)
C5 C6 1.390(4)
C6 C7 1.452(4)
C7 C18 1.501(4)
C8 C9 1.397(4)
C8 C13 1.405(3)
C9 C10 1.395(4)
C9 C14 1.503(4)
C10 C11 1.409(4)
C11 C12 1.391(4)
C11 C15 1.491(4)
C12 C13 1.404(4)
C13 C16 1.502(4)
C19 C24 1.393(4)
C19 C20 1.406(3)
C20 C21 1.393(4)
C20 C25 1.519(4)
C21 C22 1.382(4)
C22 C23 1.385(4)
C22 C26 1.519(4)
C23 C24 1.391(4)
C24 C27 1.503(4)
C29 C30 1.325(4)
C33 C34 1.344(6)
C33 C38 1.354(6)
C34 C35 1.361(6)
C35 C36 1.376(6)
C36 C37 1.381(7)
C37 C38 1.354(6)
